data_4506732
loop_
_publ_author_name
'Cao, Li-Hui'
'Li, Hai-Yang'
'Zang, Shuang-Quan'
'Hou, Hong-Wei'
'Mak, Thomas C. W.'

_publ_section_title
;
 (4,4)-Connected Self-penetrating Pillared-Layered Metal--Organic
 Framework Based on a Nanosized Flexible Aromatic Carboxylic Acid Ligand
;
_journal_issue 9
_journal_name_full 'Crystal Growth &amp; Design'
_journal_page_first 4299
_journal_paper_doi 10.1021/cg3007712
_journal_volume 12
_journal_year 2012
_chemical_formula_moiety 'C21 H15 Cd N2 O6, 2(H2 O) '
_chemical_formula_sum 'C21 H19 Cd N2 O8'
_chemical_formula_weight 539.78
_chemical_name_systematic
; 
 ? 
;
_space_group_IT_number 15
_symmetry_cell_setting monoclinic
_symmetry_space_group_name_Hall '-C 2yc'
_symmetry_space_group_name_H-M 'C 1 2/c 1'
_atom_sites_solution_hydrogens geom
_atom_sites_solution_primary direct
_atom_sites_solution_secondary difmap
_audit_creation_method SHELXL-97
_cell_angle_alpha 90.00
_cell_angle_beta 105.39(3)
_cell_angle_gamma 90.00
_cell_formula_units_Z 8
_cell_length_a 22.275(5)
_cell_length_b 9.1138(18)
_cell_length_c 22.091(4)
_cell_measurement_reflns_used 5049
_cell_measurement_temperature 293(2)
_cell_measurement_theta_max 29.1380
_cell_measurement_theta_min 1.8964
_cell_volume 4323.9(16)
_computing_structure_refinement 'SHELXL-97 (Sheldrick, 1997)'
_computing_structure_solution 'SHELXS-97 (Sheldrick, 1990)'
_diffrn_ambient_temperature 293(2)
_diffrn_measured_fraction_theta_full 0.999
_diffrn_measured_fraction_theta_max 0.999
_diffrn_radiation_monochromator graphite
_diffrn_radiation_source 'fine-focus sealed tube'
_diffrn_radiation_type MoK\a
_diffrn_radiation_wavelength 0.71073
_diffrn_reflns_av_R_equivalents 0.0509
_diffrn_reflns_av_sigmaI/netI 0.0406
_diffrn_reflns_limit_h_max 26
_diffrn_reflns_limit_h_min -26
_diffrn_reflns_limit_k_max 10
_diffrn_reflns_limit_k_min -10
_diffrn_reflns_limit_l_max 26
_diffrn_reflns_limit_l_min -26
_diffrn_reflns_number 21226
_diffrn_reflns_theta_full 25.00
_diffrn_reflns_theta_max 25.00
_diffrn_reflns_theta_min 2.31
_exptl_absorpt_coefficient_mu 1.061
_exptl_absorpt_correction_T_max 0.8486
_exptl_absorpt_correction_T_min 0.8159
_exptl_absorpt_correction_type multi-scan
_exptl_absorpt_process_details 'SADABS(Bruker, 2009)'
_exptl_crystal_colour Colorless
_exptl_crystal_density_diffrn 1.658
_exptl_crystal_density_method 'not measured'
_exptl_crystal_description block
_exptl_crystal_F_000 2168
_exptl_crystal_size_max 0.20
_exptl_crystal_size_mid 0.19
_exptl_crystal_size_min 0.16
_refine_diff_density_max 1.009
_refine_diff_density_min -1.921
_refine_diff_density_rms 0.120
_refine_ls_extinction_method none
_refine_ls_goodness_of_fit_ref 1.186
_refine_ls_hydrogen_treatment constr
_refine_ls_matrix_type full
_refine_ls_number_parameters 247
_refine_ls_number_reflns 3806
_refine_ls_number_restraints 0
_refine_ls_restrained_S_all 1.186
_refine_ls_R_factor_all 0.0878
_refine_ls_R_factor_gt 0.0779
_refine_ls_shift/su_max 0.001
_refine_ls_shift/su_mean 0.000
_refine_ls_structure_factor_coef Fsqd
_refine_ls_weighting_details 'calc w=1/[\s^2^(Fo^2^)+(0.0547P)^2^+55.2487P] where P=(Fo^2^+2Fc^2^)/3'
_refine_ls_weighting_scheme calc
_refine_ls_wR_factor_gt 0.1607
_refine_ls_wR_factor_ref 0.1669
_reflns_number_gt 3388
_reflns_number_total 3806
_reflns_threshold_expression >2sigma(I)
_cod_data_source_file cg3007712_si_002.cif
_cod_data_source_block lr
_cod_original_cell_volume 4323.9(15)
_cod_original_sg_symbol_H-M 'C 2/c'
_cod_database_code 4506732

loop_
_symmetry_equiv_pos_as_xyz
'x, y, z'
'-x, y, -z+1/2'
'x+1/2, y+1/2, z'
'-x+1/2, y+1/2, -z+1/2'
'-x, -y, -z'
'x, -y, z-1/2'
'-x+1/2, -y+1/2, -z'
'x+1/2, -y+1/2, z-1/2'

loop_
_atom_site_label
_atom_site_type_symbol
_atom_site_fract_x
_atom_site_fract_y
_atom_site_fract_z
_atom_site_U_iso_or_equiv
_atom_site_adp_type
_atom_site_occupancy
_atom_site_symmetry_multiplicity
_atom_site_calc_flag
_atom_site_refinement_flags
Cd1 Cd 0.73022(3) 0.25487(6) 0.16168(2) 0.0309(2) Uani 1 1 d .
O1 O 0.6498(3) 0.3992(6) 0.2094(3) 0.0480(12) Uani 1 1 d .
O2 O 0.6929(3) 0.1884(6) 0.2442(3) 0.0500(16) Uani 1 1 d .
O3 O 0.5586(3) 0.2702(6) 0.4579(3) 0.0613(19) Uani 1 1 d .
O4 O 0.6772(4) 0.6592(7) 0.3666(4) 0.077(2) Uani 1 1 d .
O5 O 0.7334(3) 0.5106(7) 0.3278(3) 0.0558(17) Uani 1 1 d .
O1W O 0.5986(5) 0.6833(10) 0.1975(5) 0.118(4) Uani 1 1 d .
H1WA H 0.6139 0.5973 0.2010 0.141 Uiso 1 1 d R
H1WB H 0.6199 0.7371 0.2268 0.177 Uiso 1 1 d R
O2W O 0.5367(9) 0.7867(15) 0.3334(8) 0.209(8) Uani 1 1 d .
H2WA H 0.5737 0.7537 0.3416 0.250 Uiso 1 1 d R
H2WB H 0.5143 0.7293 0.3485 0.313 Uiso 1 1 d R
O3W O 0.7999(3) 0.3869(7) 0.2431(3) 0.0590(17) Uani 1 1 d .
H3WA H 0.7944 0.4784 0.2363 0.089 Uiso 1 1 d R
H3WB H 0.7928 0.3654 0.2780 0.089 Uiso 1 1 d R
N1 N 0.7377(3) 0.4511(6) 0.0979(3) 0.0309(2) Uani 1 1 d .
N2 N 0.6418(3) 0.1561(7) 0.0899(3) 0.0407(16) Uani 1 1 d .
C1 C 0.6603(4) 0.2990(10) 0.2487(4) 0.0480(12) Uani 1 1 d .
C2 C 0.6867(4) 0.5360(9) 0.3464(4) 0.042(2) Uani 1 1 d .
C3 C 0.6321(4) 0.2993(8) 0.3036(4) 0.0384(19) Uani 1 1 d .
C4 C 0.6428(4) 0.4136(8) 0.3474(4) 0.0352(18) Uani 1 1 d .
C5 C 0.6153(4) 0.4074(9) 0.3977(4) 0.0398(19) Uani 1 1 d .
H5 H 0.6208 0.4843 0.4263 0.048 Uiso 1 1 calc R
C6 C 0.5802(4) 0.2879(9) 0.4046(4) 0.048(2) Uani 1 1 d .
C7 C 0.5705(5) 0.1749(11) 0.3619(5) 0.065(3) Uani 1 1 d .
H7 H 0.5468 0.0939 0.3669 0.078 Uiso 1 1 calc R
C8 C 0.5961(5) 0.1826(11) 0.3118(5) 0.057(3) Uani 1 1 d .
H8 H 0.5888 0.1067 0.2826 0.069 Uiso 1 1 calc R
C9 C 0.5298(4) 0.3901(9) 0.4775(4) 0.046(2) Uani 1 1 d .
C10 C 0.4866(5) 0.4740(11) 0.4365(4) 0.055(2) Uani 1 1 d .
H10 H 0.4777 0.4565 0.3936 0.066 Uiso 1 1 calc R
C11 C 0.5438(4) 0.4147(10) 0.5408(4) 0.049(2) Uani 1 1 d .
H11 H 0.5734 0.3573 0.5683 0.058 Uiso 1 1 calc R
C12 C 0.7676(3) 0.4401(8) 0.0542(3) 0.0309(2) Uani 1 1 d .
H12 H 0.7860 0.3508 0.0493 0.037 Uiso 1 1 calc R
C13 C 0.7729(4) 0.5546(8) 0.0151(3) 0.0309(2) Uani 1 1 d .
H13 H 0.7940 0.5405 -0.0155 0.037 Uiso 1 1 calc R
C14 C 0.7475(4) 0.6884(8) 0.0208(3) 0.0309(2) Uani 1 1 d .
C15 C 0.7168(3) 0.6993(8) 0.0673(3) 0.0309(2) Uani 1 1 d .
H15 H 0.6986 0.7877 0.0737 0.037 Uiso 1 1 calc R
C16 C 0.7130(3) 0.5801(8) 0.1042(3) 0.0309(2) Uani 1 1 d .
H16 H 0.6921 0.5908 0.1352 0.037 Uiso 1 1 calc R
C17 C 0.6115(4) 0.0515(10) 0.1137(4) 0.053(2) Uani 1 1 d .
H17 H 0.6284 0.0208 0.1548 0.063 Uiso 1 1 calc R
C18 C 0.5572(4) -0.0107(10) 0.0802(4) 0.046(2) Uani 1 1 d .
H18 H 0.5379 -0.0817 0.0987 0.055 Uiso 1 1 calc R
C19 C 0.5304(4) 0.0311(8) 0.0183(4) 0.0358(18) Uani 1 1 d .
C20 C 0.5629(3) 0.1351(9) -0.0058(4) 0.0401(19) Uani 1 1 d .
H20 H 0.5477 0.1649 -0.0474 0.048 Uiso 1 1 calc R
C21 C 0.6169(4) 0.1950(9) 0.0304(4) 0.0401(19) Uani 1 1 d .
H21 H 0.6371 0.2659 0.0127 0.048 Uiso 1 1 calc R

loop_
_atom_site_aniso_label
_atom_site_aniso_U_11
_atom_site_aniso_U_22
_atom_site_aniso_U_33
_atom_site_aniso_U_23
_atom_site_aniso_U_13
_atom_site_aniso_U_12
Cd1 0.0397(3) 0.0262(3) 0.0302(3) 0.0024(2) 0.0151(2) 0.0022(2)
O1 0.060(3) 0.044(3) 0.046(3) -0.004(2) 0.025(3) -0.007(3)
O2 0.074(4) 0.040(3) 0.050(4) -0.004(3) 0.040(3) 0.005(3)
O3 0.094(5) 0.042(3) 0.073(5) 0.006(3) 0.066(4) 0.005(3)
O4 0.110(6) 0.036(4) 0.108(6) -0.024(4) 0.072(5) -0.035(4)
O5 0.057(4) 0.052(4) 0.068(4) -0.012(3) 0.033(3) -0.021(3)
O1W 0.136(9) 0.070(6) 0.118(8) -0.014(6) -0.018(6) 0.013(6)
O2W 0.27(2) 0.139(12) 0.27(2) -0.012(12) 0.157(17) 0.015(12)
O3W 0.075(5) 0.046(4) 0.049(4) -0.006(3) 0.005(3) -0.012(3)
N1 0.0397(3) 0.0262(3) 0.0302(3) 0.0024(2) 0.0151(2) 0.0022(2)
N2 0.046(4) 0.036(4) 0.034(4) -0.001(3) -0.001(3) 0.001(3)
C1 0.060(3) 0.044(3) 0.046(3) -0.004(2) 0.025(3) -0.007(3)
C2 0.061(6) 0.036(5) 0.038(5) -0.007(4) 0.026(4) -0.012(4)
C3 0.048(5) 0.028(4) 0.047(5) -0.002(3) 0.027(4) -0.005(4)
C4 0.038(4) 0.030(4) 0.042(4) -0.001(3) 0.017(4) 0.000(3)
C5 0.053(5) 0.032(4) 0.042(5) -0.003(3) 0.025(4) -0.001(4)
C6 0.064(6) 0.040(5) 0.055(6) -0.001(4) 0.040(5) -0.003(4)
C7 0.084(7) 0.045(5) 0.087(8) -0.016(5) 0.059(7) -0.027(5)
C8 0.069(6) 0.050(5) 0.067(6) -0.028(5) 0.042(5) -0.021(5)
C9 0.054(5) 0.047(5) 0.051(5) -0.001(4) 0.041(5) -0.008(4)
C10 0.073(7) 0.060(6) 0.042(5) -0.003(5) 0.031(5) -0.008(5)
C11 0.051(5) 0.051(5) 0.050(5) 0.004(4) 0.024(4) -0.001(4)
C12 0.0397(3) 0.0262(3) 0.0302(3) 0.0024(2) 0.0151(2) 0.0022(2)
C13 0.0397(3) 0.0262(3) 0.0302(3) 0.0024(2) 0.0151(2) 0.0022(2)
C14 0.0397(3) 0.0262(3) 0.0302(3) 0.0024(2) 0.0151(2) 0.0022(2)
C15 0.0397(3) 0.0262(3) 0.0302(3) 0.0024(2) 0.0151(2) 0.0022(2)
C16 0.0397(3) 0.0262(3) 0.0302(3) 0.0024(2) 0.0151(2) 0.0022(2)
C17 0.053(6) 0.056(6) 0.041(5) 0.005(4) -0.004(4) -0.006(5)
C18 0.044(5) 0.043(5) 0.051(5) 0.003(4) 0.012(4) -0.004(4)
C19 0.037(4) 0.034(4) 0.034(4) -0.005(3) 0.006(3) 0.007(3)
C20 0.030(4) 0.046(5) 0.043(5) 0.005(4) 0.006(4) 0.010(4)
C21 0.035(4) 0.043(5) 0.042(5) -0.001(4) 0.008(4) -0.001(4)

loop_
_atom_type_symbol
_atom_type_description
_atom_type_scat_dispersion_real
_atom_type_scat_dispersion_imag
_atom_type_scat_source
C C 0.0033 0.0016 'International Tables Vol C Tables 4.2.6.8 and 6.1.1.4'
H H 0.0000 0.0000 'International Tables Vol C Tables 4.2.6.8 and 6.1.1.4'
N N 0.0061 0.0033 'International Tables Vol C Tables 4.2.6.8 and 6.1.1.4'
O O 0.0106 0.0060 'International Tables Vol C Tables 4.2.6.8 and 6.1.1.4'
Cd Cd -0.8075 1.2024 'International Tables Vol C Tables 4.2.6.8 and 6.1.1.4'

loop_
_geom_angle_atom_site_label_1
_geom_angle_atom_site_label_2
_geom_angle_atom_site_label_3
_geom_angle
_geom_angle_site_symmetry_1
_geom_angle_site_symmetry_3
O2 Cd1 N1 142.7(2) . .
O2 Cd1 N2 91.1(2) . .
N1 Cd1 N2 93.9(2) . .
O2 Cd1 O5 81.9(2) . 4_645
N1 Cd1 O5 135.4(2) . 4_645
N2 Cd1 O5 84.8(2) . 4_645
O2 Cd1 O3W 80.3(2) . .
N1 Cd1 O3W 86.0(2) . .
N2 Cd1 O3W 165.4(2) . .
O5 Cd1 O3W 105.4(2) 4_645 .
O2 Cd1 O4 128.0(2) . 4_645
N1 Cd1 O4 85.3(2) . 4_645
N2 Cd1 O4 107.4(3) . 4_645
O5 Cd1 O4 53.4(2) 4_645 4_645
O3W Cd1 O4 87.1(3) . 4_645
O2 Cd1 C2 104.7(2) . 4_645
N1 Cd1 C2 111.2(2) . 4_645
N2 Cd1 C2 97.8(3) . 4_645
O5 Cd1 C2 26.6(2) 4_645 4_645
O3W Cd1 C2 95.8(3) . 4_645
O4 Cd1 C2 26.9(2) 4_645 4_645
C1 O2 Cd1 101.0(5) . .
C6 O3 C9 117.6(7) . .
C2 O4 Cd1 89.8(5) . 4_655
C2 O5 Cd1 95.1(5) . 4_655
H1WA O1W H1WB 109.5 . .
H2WA O2W H2WB 109.5 . .
Cd1 O3W H3WA 109.4 . .
Cd1 O3W H3WB 109.2 . .
H3WA O3W H3WB 109.5 . .
C16 N1 C12 116.9(6) . .
C16 N1 Cd1 121.7(5) . .
C12 N1 Cd1 121.4(5) . .
C21 N2 C17 116.8(7) . .
C21 N2 Cd1 128.1(6) . .
C17 N2 Cd1 115.0(5) . .
O1 C1 O2 122.5(8) . .
O1 C1 C3 121.5(8) . .
O2 C1 C3 115.9(8) . .
O4 C2 O5 121.6(8) . .
O4 C2 C4 119.7(8) . .
O5 C2 C4 118.6(7) . .
O4 C2 Cd1 63.4(4) . 4_655
O5 C2 Cd1 58.4(4) . 4_655
C4 C2 Cd1 176.5(6) . 4_655
C8 C3 C4 118.9(7) . .
C8 C3 C1 119.2(7) . .
C4 C3 C1 121.9(7) . .
C3 C4 C5 119.2(7) . .
C3 C4 C2 122.6(7) . .
C5 C4 C2 117.9(7) . .
C6 C5 C4 120.0(7) . .
C6 C5 H5 120.0 . .
C4 C5 H5 120.0 . .
C7 C6 C5 120.7(8) . .
C7 C6 O3 117.8(8) . .
C5 C6 O3 121.2(8) . .
C6 C7 C8 119.3(8) . .
C6 C7 H7 120.3 . .
C8 C7 H7 120.3 . .
C3 C8 C7 121.9(8) . .
C3 C8 H8 119.1 . .
C7 C8 H8 119.1 . .
C11 C9 C10 121.0(8) . .
C11 C9 O3 116.5(9) . .
C10 C9 O3 122.4(8) . .
C9 C10 C11 119.7(9) . 5_666
C9 C10 H10 120.1 . .
C11 C10 H10 120.1 5_666 .
C9 C11 C10 119.2(9) . 5_666
C9 C11 H11 120.4 . .
C10 C11 H11 120.4 5_666 .
N1 C12 C13 123.1(7) . .
N1 C12 H12 118.5 . .
C13 C12 H12 118.5 . .
C12 C13 C14 120.8(7) . .
C12 C13 H13 119.6 . .
C14 C13 H13 119.6 . .
C15 C14 C13 115.6(7) . .
C15 C14 C14 122.9(8) . 7_665
C13 C14 C14 121.5(8) . 7_665
C14 C15 C16 120.4(7) . .
C14 C15 H15 119.8 . .
C16 C15 H15 119.8 . .
N1 C16 C15 123.2(7) . .
N1 C16 H16 118.4 . .
C15 C16 H16 118.4 . .
N2 C17 C18 123.0(8) . .
N2 C17 H17 118.5 . .
C18 C17 H17 118.5 . .
C17 C18 C19 120.5(8) . .
C17 C18 H18 119.8 . .
C19 C18 H18 119.8 . .
C20 C19 C18 115.8(7) . .
C20 C19 C19 122.9(9) . 5_655
C18 C19 C19 121.3(9) . 5_655
C21 C20 C19 121.1(8) . .
C21 C20 H20 119.5 . .
C19 C20 H20 119.5 . .
N2 C21 C20 122.8(8) . .
N2 C21 H21 118.6 . .
C20 C21 H21 118.6 . .

loop_
_geom_bond_atom_site_label_1
_geom_bond_atom_site_label_2
_geom_bond_distance
_geom_bond_site_symmetry_2
Cd1 O2 2.277(5) .
Cd1 N1 2.310(6) .
Cd1 N2 2.355(6) .
Cd1 O5 2.359(6) 4_645
Cd1 O3W 2.368(6) .
Cd1 O4 2.467(7) 4_645
Cd1 C2 2.760(8) 4_645
O1 C1 1.240(10) .
O2 C1 1.262(11) .
O3 C6 1.395(10) .
O3 C9 1.394(10) .
O4 C2 1.247(10) .
O4 Cd1 2.467(7) 4_655
O5 C2 1.238(10) .
O5 Cd1 2.359(6) 4_655
O1W H1WA 0.8501 .
O1W H1WB 0.8499 .
O2W H2WA 0.8501 .
O2W H2WB 0.8499 .
O3W H3WA 0.8499 .
O3W H3WB 0.8499 .
N1 C16 1.321(9) .
N1 C12 1.315(9) .
N2 C21 1.332(10) .
N2 C17 1.353(11) .
C1 C3 1.506(11) .
C2 C4 1.487(11) .
C2 Cd1 2.760(8) 4_655
C3 C8 1.373(12) .
C3 C4 1.399(11) .
C4 C5 1.404(10) .
C5 C6 1.372(11) .
C5 H5 0.9300 .
C6 C7 1.374(13) .
C7 C8 1.374(12) .
C7 H7 0.9300 .
C8 H8 0.9300 .
C9 C11 1.368(12) .
C9 C10 1.366(13) .
C10 C11 1.385(13) 5_666
C10 H10 0.9300 .
C11 C10 1.385(13) 5_666
C11 H11 0.9300 .
C12 C13 1.379(10) .
C12 H12 0.9300 .
C13 C14 1.364(10) .
C13 H13 0.9300 .
C14 C15 1.380(10) .
C14 C14 1.475(14) 7_665
C15 C16 1.374(10) .
C15 H15 0.9300 .
C16 H16 0.9300 .
C17 C18 1.363(12) .
C17 H17 0.9300 .
C18 C19 1.390(11) .
C18 H18 0.9300 .
C19 C20 1.382(11) .
C19 C19 1.494(15) 5_655
C20 C21 1.371(11) .
C20 H20 0.9300 .
C21 H21 0.9300 .

loop_
_geom_hbond_atom_site_label_D
_geom_hbond_atom_site_label_H
_geom_hbond_atom_site_label_A
_geom_hbond_distance_DH
_geom_hbond_distance_HA
_geom_hbond_distance_DA
_geom_hbond_angle_DHA
_geom_hbond_site_symmetry_A
O1W H1WA O1 0.85 1.96 2.813(11) 179.6 .
O1W H1WB O3W 0.85 2.21 2.951(12) 146.2 4_655
O2W H2WA O4 0.85 2.39 3.236(19) 178.8 .
O2W H2WB O1W 0.85 2.49 3.06(2) 125.3 2_655
O3W H3WA O2 0.85 1.97 2.762(8) 155.7 4_655
O3W H3WB O5 0.85 2.34 2.904(9) 124.0 .

loop_
_geom_torsion_atom_site_label_1
_geom_torsion_atom_site_label_2
_geom_torsion_atom_site_label_3
_geom_torsion_atom_site_label_4
_geom_torsion
_geom_torsion_site_symmetry_1
_geom_torsion_site_symmetry_4
N1 Cd1 O2 C1 10.4(7) . .
N2 Cd1 O2 C1 -87.6(6) . .
O5 Cd1 O2 C1 -172.2(6) 4_645 .
O3W Cd1 O2 C1 80.5(6) . .
O4 Cd1 O2 C1 159.1(5) 4_645 .
C2 Cd1 O2 C1 174.0(6) 4_645 .
O2 Cd1 N1 C16 -1.7(8) . .
N2 Cd1 N1 C16 95.3(6) . .
O5 Cd1 N1 C16 -178.1(5) 4_645 .
O3W Cd1 N1 C16 -70.1(6) . .
O4 Cd1 N1 C16 -157.5(6) 4_645 .
C2 Cd1 N1 C16 -164.7(6) 4_645 .
O2 Cd1 N1 C12 177.3(5) . .
N2 Cd1 N1 C12 -85.7(6) . .
O5 Cd1 N1 C12 0.9(7) 4_645 .
O3W Cd1 N1 C12 108.9(6) . .
O4 Cd1 N1 C12 21.5(6) 4_645 .
C2 Cd1 N1 C12 14.2(6) 4_645 .
O2 Cd1 N2 C21 153.5(7) . .
N1 Cd1 N2 C21 10.5(7) . .
O5 Cd1 N2 C21 -124.8(7) 4_645 .
O3W Cd1 N2 C21 99.7(11) . .
O4 Cd1 N2 C21 -75.8(7) 4_645 .
C2 Cd1 N2 C21 -101.6(7) 4_645 .
O2 Cd1 N2 C17 -23.1(6) . .
N1 Cd1 N2 C17 -166.1(6) . .
O5 Cd1 N2 C17 58.6(6) 4_645 .
O3W Cd1 N2 C17 -76.9(11) . .
O4 Cd1 N2 C17 107.6(6) 4_645 .
C2 Cd1 N2 C17 81.8(6) 4_645 .
Cd1 O2 C1 O1 7.9(10) . .
Cd1 O2 C1 C3 -174.8(6) . .
Cd1 O4 C2 O5 5.0(9) 4_655 .
Cd1 O4 C2 C4 -178.2(7) 4_655 .
Cd1 O5 C2 O4 -5.3(10) 4_655 .
Cd1 O5 C2 C4 178.0(7) 4_655 .
O1 C1 C3 C8 122.5(10) . .
O2 C1 C3 C8 -54.9(12) . .
O1 C1 C3 C4 -58.9(13) . .
O2 C1 C3 C4 123.7(9) . .
C8 C3 C4 C5 -1.3(13) . .
C1 C3 C4 C5 -179.9(8) . .
C8 C3 C4 C2 173.1(9) . .
C1 C3 C4 C2 -5.4(13) . .
O4 C2 C4 C3 150.7(9) . .
O5 C2 C4 C3 -32.4(13) . .
O4 C2 C4 C5 -34.8(13) . .
O5 C2 C4 C5 142.1(8) . .
C3 C4 C5 C6 2.2(13) . .
C2 C4 C5 C6 -172.5(8) . .
C4 C5 C6 C7 -1.4(15) . .
C4 C5 C6 O3 172.2(8) . .
C9 O3 C6 C7 -138.0(10) . .
C9 O3 C6 C5 48.2(13) . .
C5 C6 C7 C8 -0.2(17) . .
O3 C6 C7 C8 -174.0(10) . .
C4 C3 C8 C7 -0.3(16) . .
C1 C3 C8 C7 178.3(10) . .
C6 C7 C8 C3 1.1(18) . .
C6 O3 C9 C11 -139.3(9) . .
C6 O3 C9 C10 44.8(12) . .
C11 C9 C10 C11 -0.3(15) . 5_666
O3 C9 C10 C11 175.4(8) . 5_666
C10 C9 C11 C10 0.3(15) . 5_666
O3 C9 C11 C10 -175.6(8) . 5_666
C16 N1 C12 C13 -1.2(11) . .
Cd1 N1 C12 C13 179.8(6) . .
N1 C12 C13 C14 0.9(12) . .
C12 C13 C14 C15 -0.2(11) . .
C12 C13 C14 C14 -179.7(9) . 7_665
C13 C14 C15 C16 -0.2(11) . .
C14 C14 C15 C16 179.3(9) 7_665 .
C12 N1 C16 C15 0.7(11) . .
Cd1 N1 C16 C15 179.8(6) . .
C14 C15 C16 N1 0.0(12) . .
C21 N2 C17 C18 -1.4(13) . .
Cd1 N2 C17 C18 175.6(7) . .
N2 C17 C18 C19 0.5(14) . .
C17 C18 C19 C20 1.2(12) . .
C17 C18 C19 C19 -177.3(9) . 5_655
C18 C19 C20 C21 -1.9(12) . .
C19 C19 C20 C21 176.6(9) 5_655 .
C17 N2 C21 C20 0.7(12) . .
Cd1 N2 C21 C20 -175.9(6) . .
C19 C20 C21 N2 1.0(13) . .
